data_1570262
loop_
_publ_author_name
'Zheng, Cheng-Yu'
'Zhao, Jin-Xin'
'Yuan, Chang-Hao'
'Peng, Xia'
'Geng, Meiyu'
'Ai, Jing'
'Fan, Yao-Yue'
'Yue, Jian-Min'

_publ_section_title
;
 Unprecedented sesterterpenoids, orientanoids A-C: discovery, bioinspired
 total synthesis and antitumor immunity.
;
_journal_issue 46
_journal_name_full 'Chemical science'
_journal_page_first 13410
_journal_page_last 13418
_journal_paper_doi 10.1039/d3sc04238c
_journal_volume 14
_journal_year 2023
_chemical_absolute_configuration rmad
_chemical_formula_moiety 'C25 H32 O5'
_chemical_formula_sum 'C25 H32 O5'
_chemical_formula_weight 412.50
_space_group_crystal_system orthorhombic
_space_group_IT_number 19
_space_group_name_Hall 'P 2ac 2ab'
_space_group_name_H-M_alt 'P 21 21 21'
_atom_sites_solution_hydrogens geom
_atom_sites_solution_primary dual
_audit_creation_date 2022-06-22
_audit_creation_method
;
Olex2 1.2
(compiled 2018.05.29 svn.r3508 for OlexSys, GUI svn.r5506)
;
_audit_update_record
;
2022-06-24 deposited with the CCDC.	2023-11-06 downloaded from the CCDC.
;
_cell_angle_alpha 90
_cell_angle_beta 90
_cell_angle_gamma 90
_cell_formula_units_Z 4
_cell_length_a 6.9481(2)
_cell_length_b 15.6259(4)
_cell_length_c 20.1605(4)
_cell_measurement_reflns_used 9670
_cell_measurement_temperature 150
_cell_measurement_theta_max 79.73
_cell_measurement_theta_min 5.22
_cell_volume 2188.83(9)
_computing_cell_refinement 'SAINT V8.40A (?, 2016)'
_computing_data_reduction 'SAINT V8.40A (?, 2016)'
_computing_molecular_graphics 'Olex2 (Dolomanov et al., 2009)'
_computing_publication_material 'Olex2 (Dolomanov et al., 2009)'
_computing_structure_refinement 'ShelXL (Sheldrick, 2015)'
_computing_structure_solution 'ShelXT (Sheldrick, 2015)'
_diffrn_ambient_temperature 150.0
_diffrn_measured_fraction_theta_full 0.998
_diffrn_measured_fraction_theta_max 0.995
_diffrn_measurement_device_type 'Bruker D8 VENTURE'
_diffrn_measurement_method '\f and \w scans'
_diffrn_radiation_type CuK\a
_diffrn_radiation_wavelength 1.54178
_diffrn_reflns_av_R_equivalents 0.0529
_diffrn_reflns_av_unetI/netI 0.0254
_diffrn_reflns_Laue_measured_fraction_full 0.998
_diffrn_reflns_Laue_measured_fraction_max 0.995
_diffrn_reflns_limit_h_max 8
_diffrn_reflns_limit_h_min -8
_diffrn_reflns_limit_k_max 19
_diffrn_reflns_limit_k_min -19
_diffrn_reflns_limit_l_max 25
_diffrn_reflns_limit_l_min -25
_diffrn_reflns_number 38753
_diffrn_reflns_point_group_measured_fraction_full 0.999
_diffrn_reflns_point_group_measured_fraction_max 0.987
_diffrn_reflns_theta_full 67.679
_diffrn_reflns_theta_max 80.023
_diffrn_reflns_theta_min 3.579
_diffrn_standards_number 0
_exptl_absorpt_coefficient_mu 0.692
_exptl_absorpt_correction_T_max 0.7543
_exptl_absorpt_correction_T_min 0.6806
_exptl_absorpt_correction_type multi-scan
_exptl_absorpt_process_details
'SADABS-2016/2 (Bruker,2016/2) was used for absorption correction. wR2(int) was 0.1653 before and 0.0901 after correction. The Ratio of minimum to maximum transmission is 0.9023. The \l/2 correction factor is Not present.'
_exptl_crystal_colour colourless
_exptl_crystal_colour_primary colourless
_exptl_crystal_density_diffrn 1.252
_exptl_crystal_description block
_exptl_crystal_F_000 888
_exptl_crystal_size_max 0.12
_exptl_crystal_size_mid 0.08
_exptl_crystal_size_min 0.05
_refine_diff_density_max 0.216
_refine_diff_density_min -0.180
_refine_diff_density_rms 0.035
_refine_ls_abs_structure_details
;
 Flack x determined using 1798 quotients [(I+)-(I-)]/[(I+)+(I-)]
 (Parsons, Flack and Wagner, Acta Cryst. B69 (2013) 249-259).
;
_refine_ls_abs_structure_Flack 0.08(7)
_refine_ls_extinction_method none
_refine_ls_goodness_of_fit_ref 1.049
_refine_ls_hydrogen_treatment constr
_refine_ls_matrix_type full
_refine_ls_number_parameters 277
_refine_ls_number_reflns 4706
_refine_ls_number_restraints 0
_refine_ls_restrained_S_all 1.049
_refine_ls_R_factor_all 0.0353
_refine_ls_R_factor_gt 0.0320
_refine_ls_shift/su_max 0.000
_refine_ls_shift/su_mean 0.000
_refine_ls_structure_factor_coef Fsqd
_refine_ls_weighting_details 'w=1/[\s^2^(Fo^2^)+(0.0330P)^2^+0.4895P] where P=(Fo^2^+2Fc^2^)/3'
_refine_ls_weighting_scheme calc
_refine_ls_wR_factor_gt 0.0738
_refine_ls_wR_factor_ref 0.0763
_reflns_Friedel_coverage 0.735
_reflns_Friedel_fraction_full 0.999
_reflns_Friedel_fraction_max 0.977
_reflns_number_gt 4439
_reflns_number_total 4706
_reflns_threshold_expression 'I > 2\s(I)'
_cod_data_source_file d3sc04238c2.cif
_cod_data_source_block cu_2022538_0m
_cod_depositor_comments 'Adding full bibliography for 1570253--1570262.cif.'
_cod_database_code 1570262
_shelx_shelxl_version_number 2018/3
_shelx_space_group_comment
;
The symmetry employed for this shelxl refinement is uniquely defined
by the following loop, which should always be used as a source of
symmetry information in preference to the above space-group names.
They are only intended as comments.
;
_shelx_estimated_absorpt_t_max 0.966
_shelx_estimated_absorpt_t_min 0.922
_olex2_refinement_description
;
1. Fixed Uiso
 At 1.2 times of:
  All C(H) groups, All C(H,H) groups
 At 1.5 times of:
  All C(H,H,H) groups, All O(H) groups
2.a Ternary CH refined with riding coordinates:
 C8(H8), C4'(H4'), C1(H1)
2.b Secondary CH2 refined with riding coordinates:
 C13(H13A,H13B), C6(H6A,H6B), C9(H9A,H9B), C1'(H1'A,H1'B), C2(H2A,H2B)
2.c Aromatic/amide H refined with riding coordinates:
 C5'(H5'), C6'(H6'), C2'(H2')
2.d Idealised Me refined as rotating group:
 C14(H14A,H14B,H14C), C10'(H10A,H10B,H10C), C9'(H9'A,H9'B,H9'C), C8'(H8'A,H8'B,
 H8'C), C15(H15A,H15B,H15C)
2.e Idealised tetrahedral OH refined as rotating group:
 O5(H5)
;
_olex2_submission_special_instructions 'No special instructions were received'

loop_
_space_group_symop_operation_xyz
'x, y, z'
'-x+1/2, -y, z+1/2'
'-x, y+1/2, -z+1/2'
'x+1/2, -y+1/2, -z'

loop_
_atom_site_label
_atom_site_type_symbol
_atom_site_fract_x
_atom_site_fract_y
_atom_site_fract_z
_atom_site_U_iso_or_equiv
_atom_site_adp_type
_atom_site_occupancy
_atom_site_site_symmetry_order
_atom_site_calc_flag
_atom_site_refinement_flags_posn
_atom_site_refinement_flags_adp
_atom_site_refinement_flags_occupancy
_atom_site_disorder_assembly
_atom_site_disorder_group
O3 O 0.29269(18) 0.61026(7) 0.25890(6) 0.0196(3) Uani 1 1 d . . . . .
O4 O -0.07817(18) 0.73936(9) 0.15060(7) 0.0262(3) Uani 1 1 d . . . . .
O2 O 0.00780(18) 0.75077(9) 0.25632(6) 0.0256(3) Uani 1 1 d . . . . .
O5 O 0.6858(2) 0.40578(8) 0.12258(7) 0.0293(3) Uani 1 1 d . . . . .
H5 H 0.724091 0.391935 0.084541 0.044 Uiso 1 1 calc GR . . . .
O1 O 0.7090(2) 0.68567(10) 0.50515(7) 0.0376(4) Uani 1 1 d . . . . .
C12 C 0.0478(2) 0.73908(11) 0.19131(9) 0.0200(3) Uani 1 1 d . . . . .
C5' C 0.5022(2) 0.62355(11) 0.12574(8) 0.0177(3) Uani 1 1 d . . . . .
H5' H 0.610536 0.659995 0.120378 0.021 Uiso 1 1 calc R . . . .
C6' C 0.5320(3) 0.54075(12) 0.13452(9) 0.0207(4) Uani 1 1 d . . . . .
H6' H 0.421502 0.506298 0.142113 0.025 Uiso 1 1 calc R . . . .
C3' C 0.2727(3) 0.70240(12) 0.05536(8) 0.0208(3) Uani 1 1 d . . . . .
C8 C 0.1795(2) 0.74132(12) 0.29688(9) 0.0211(4) Uani 1 1 d . . . . .
H8 H 0.224838 0.797188 0.315356 0.025 Uiso 1 1 calc R . . . .
C11 C 0.2652(2) 0.72787(10) 0.18058(8) 0.0167(3) Uani 1 1 d . . . . .
C7 C 0.3288(2) 0.70026(10) 0.25036(8) 0.0171(3) Uani 1 1 d . . . . .
C4' C 0.3030(2) 0.66288(11) 0.12386(8) 0.0171(3) Uani 1 1 d . . . . .
H4' H 0.207804 0.615317 0.128850 0.021 Uiso 1 1 calc R . . . .
C5 C 0.5644(2) 0.69026(12) 0.34113(9) 0.0203(4) Uani 1 1 d . . . . .
C13 C 0.3521(3) 0.81580(11) 0.16268(9) 0.0217(4) Uani 1 1 d . . . . .
H13A H 0.328379 0.856358 0.199506 0.026 Uiso 1 1 calc R . . . .
H13B H 0.493111 0.809851 0.157276 0.026 Uiso 1 1 calc R . . . .
C6 C 0.5359(2) 0.72126(12) 0.27167(9) 0.0208(4) Uani 1 1 d . . . . .
H6A H 0.628639 0.692815 0.241600 0.025 Uiso 1 1 calc R . . . .
H6B H 0.557879 0.783798 0.269442 0.025 Uiso 1 1 calc R . . . .
C3 C 0.6316(3) 0.67419(13) 0.45151(9) 0.0269(4) Uani 1 1 d . . . . .
C7' C 0.7242(3) 0.49535(12) 0.13370(9) 0.0223(4) Uani 1 1 d . . . . .
C10 C 0.2723(3) 0.59841(12) 0.32996(8) 0.0228(4) Uani 1 1 d . . . . .
C9 C 0.1464(3) 0.67443(13) 0.35093(9) 0.0257(4) Uani 1 1 d . . . . .
H9A H 0.009067 0.657699 0.353023 0.031 Uiso 1 1 calc R . . . .
H9B H 0.186333 0.696548 0.394831 0.031 Uiso 1 1 calc R . . . .
C4 C 0.6495(3) 0.72933(12) 0.39276(9) 0.0225(4) Uani 1 1 d . . . . .
C1' C 0.2662(3) 0.85204(12) 0.09889(10) 0.0272(4) Uani 1 1 d . . . . .
H1'A H 0.134359 0.873091 0.107873 0.033 Uiso 1 1 calc R . . . .
H1'B H 0.344742 0.901189 0.083801 0.033 Uiso 1 1 calc R . . . .
C14 C 0.7518(3) 0.81330(13) 0.39569(9) 0.0275(4) Uani 1 1 d . . . . .
H14A H 0.767290 0.835977 0.350681 0.041 Uiso 1 1 calc GR . . . .
H14B H 0.878707 0.805340 0.415971 0.041 Uiso 1 1 calc GR . . . .
H14C H 0.676506 0.853692 0.422331 0.041 Uiso 1 1 calc GR . . . .
C2' C 0.2591(3) 0.78597(12) 0.04519(9) 0.0256(4) Uani 1 1 d . . . . .
H2' H 0.243818 0.805241 0.000810 0.031 Uiso 1 1 calc R . . . .
C1 C 0.4774(3) 0.60465(12) 0.35879(9) 0.0231(4) Uani 1 1 d . . . . .
H1 H 0.557840 0.558656 0.338287 0.028 Uiso 1 1 calc R . . . .
C10' C 0.2639(3) 0.63979(13) -0.00136(9) 0.0266(4) Uani 1 1 d . . . . .
H10A H 0.380041 0.604186 -0.001226 0.040 Uiso 1 1 calc GR . . . .
H10B H 0.255857 0.671157 -0.043358 0.040 Uiso 1 1 calc GR . . . .
H10C H 0.150151 0.603274 0.003607 0.040 Uiso 1 1 calc GR . . . .
C9' C 0.8564(3) 0.52967(12) 0.07997(10) 0.0263(4) Uani 1 1 d . . . . .
H9'A H 0.976480 0.496780 0.079722 0.039 Uiso 1 1 calc GR . . . .
H9'B H 0.884934 0.590031 0.088767 0.039 Uiso 1 1 calc GR . . . .
H9'C H 0.793070 0.524362 0.036727 0.039 Uiso 1 1 calc GR . . . .
C2 C 0.5004(3) 0.59957(13) 0.43440(9) 0.0289(4) Uani 1 1 d . . . . .
H2A H 0.374291 0.605417 0.456808 0.035 Uiso 1 1 calc R . . . .
H2B H 0.559523 0.544529 0.447656 0.035 Uiso 1 1 calc R . . . .
C8' C 0.8209(3) 0.50165(14) 0.20133(10) 0.0321(4) Uani 1 1 d . . . . .
H8'A H 0.732906 0.480379 0.235553 0.048 Uiso 1 1 calc GR . . . .
H8'B H 0.853345 0.561506 0.210566 0.048 Uiso 1 1 calc GR . . . .
H8'C H 0.938633 0.467114 0.201372 0.048 Uiso 1 1 calc GR . . . .
C15 C 0.1837(4) 0.51126(14) 0.34169(10) 0.0354(5) Uani 1 1 d . . . . .
H15A H 0.057572 0.508524 0.320054 0.053 Uiso 1 1 calc GR . . . .
H15B H 0.168353 0.501824 0.389455 0.053 Uiso 1 1 calc GR . . . .
H15C H 0.267898 0.466973 0.323164 0.053 Uiso 1 1 calc GR . . . .

loop_
_atom_site_aniso_label
_atom_site_aniso_U_11
_atom_site_aniso_U_22
_atom_site_aniso_U_33
_atom_site_aniso_U_23
_atom_site_aniso_U_13
_atom_site_aniso_U_12
O3 0.0258(6) 0.0183(6) 0.0148(6) 0.0008(4) 0.0007(5) -0.0027(5)
O4 0.0199(6) 0.0340(7) 0.0248(7) -0.0002(6) -0.0034(5) 0.0016(5)
O2 0.0195(6) 0.0365(7) 0.0208(6) -0.0044(6) 0.0005(5) 0.0053(6)
O5 0.0389(8) 0.0172(6) 0.0319(7) -0.0001(5) 0.0082(6) 0.0015(6)
O1 0.0514(9) 0.0405(8) 0.0210(7) 0.0004(6) -0.0125(7) -0.0037(7)
C12 0.0194(8) 0.0188(8) 0.0219(9) -0.0012(7) 0.0010(7) 0.0012(7)
C5' 0.0177(8) 0.0203(8) 0.0150(8) -0.0003(6) 0.0004(6) -0.0010(6)
C6' 0.0212(8) 0.0206(8) 0.0202(8) 0.0000(7) 0.0021(7) -0.0012(7)
C3' 0.0191(8) 0.0262(9) 0.0171(8) 0.0009(7) -0.0004(6) -0.0016(7)
C8 0.0190(8) 0.0257(9) 0.0187(8) -0.0033(7) -0.0005(6) 0.0010(7)
C11 0.0161(8) 0.0166(8) 0.0175(8) 0.0010(6) -0.0006(6) 0.0000(6)
C7 0.0176(8) 0.0168(8) 0.0168(8) -0.0001(6) 0.0000(6) -0.0025(6)
C4' 0.0165(8) 0.0182(8) 0.0167(8) -0.0012(6) 0.0004(6) -0.0017(6)
C5 0.0161(8) 0.0249(9) 0.0197(8) -0.0007(7) 0.0003(6) 0.0026(7)
C13 0.0251(8) 0.0183(8) 0.0217(9) 0.0002(7) -0.0008(7) -0.0027(7)
C6 0.0182(8) 0.0267(9) 0.0174(8) 0.0003(7) -0.0009(6) -0.0022(7)
C3 0.0302(10) 0.0303(10) 0.0203(9) -0.0020(8) -0.0037(7) 0.0070(8)
C7' 0.0260(9) 0.0180(8) 0.0228(9) -0.0002(7) 0.0016(7) 0.0032(7)
C10 0.0291(9) 0.0248(9) 0.0145(8) 0.0021(7) -0.0010(7) -0.0049(7)
C9 0.0227(8) 0.0362(10) 0.0182(8) -0.0001(8) 0.0024(7) -0.0023(8)
C4 0.0195(8) 0.0282(10) 0.0197(8) -0.0021(7) -0.0016(7) 0.0054(7)
C1' 0.0330(10) 0.0209(9) 0.0278(10) 0.0066(7) -0.0021(8) -0.0009(8)
C14 0.0277(9) 0.0293(10) 0.0254(9) -0.0031(8) -0.0071(7) 0.0002(8)
C2' 0.0272(9) 0.0302(10) 0.0194(9) 0.0069(7) -0.0023(7) -0.0013(8)
C1 0.0281(9) 0.0236(9) 0.0174(8) 0.0004(7) -0.0022(7) 0.0025(7)
C10' 0.0287(10) 0.0344(10) 0.0166(9) -0.0016(7) -0.0003(7) -0.0027(8)
C9' 0.0245(9) 0.0231(9) 0.0313(10) 0.0005(7) 0.0057(8) 0.0035(7)
C2 0.0401(11) 0.0285(10) 0.0181(9) 0.0037(7) -0.0045(8) -0.0010(9)
C8' 0.0369(11) 0.0316(10) 0.0279(10) 0.0015(8) -0.0057(8) 0.0070(9)
C15 0.0497(13) 0.0328(11) 0.0236(10) 0.0072(8) -0.0053(9) -0.0158(10)

loop_
_atom_type_symbol
_atom_type_description
_atom_type_scat_dispersion_real
_atom_type_scat_dispersion_imag
_atom_type_scat_source
C C 0.0181 0.0091 'International Tables Vol C Tables 4.2.6.8 and 6.1.1.4'
H H 0.0000 0.0000 'International Tables Vol C Tables 4.2.6.8 and 6.1.1.4'
O O 0.0492 0.0322 'International Tables Vol C Tables 4.2.6.8 and 6.1.1.4'

loop_
_geom_angle_atom_site_label_1
_geom_angle_atom_site_label_2
_geom_angle_atom_site_label_3
_geom_angle
_geom_angle_site_symmetry_1
_geom_angle_site_symmetry_3
_geom_angle_publ_flag
C7 O3 C10 105.06(12) . . ?
C12 O2 C8 111.25(13) . . ?
C7' O5 H5 109.5 . . ?
O4 C12 O2 120.82(16) . . ?
O4 C12 C11 128.43(16) . . ?
O2 C12 C11 110.74(14) . . ?
C6' C5' H5' 118.5 . . ?
C6' C5' C4' 122.91(16) . . ?
C4' C5' H5' 118.5 . . ?
C5' C6' H6' 116.7 . . ?
C5' C6' C7' 126.56(16) . . ?
C7' C6' H6' 116.7 . . ?
C2' C3' C4' 123.24(16) . . ?
C2' C3' C10' 121.31(17) . . ?
C10' C3' C4' 115.42(15) . . ?
O2 C8 H8 112.3 . . ?
O2 C8 C7 104.64(13) . . ?
O2 C8 C9 110.29(15) . . ?
C7 C8 H8 112.3 . . ?
C9 C8 H8 112.3 . . ?
C9 C8 C7 104.55(14) . . ?
C12 C11 C7 100.71(13) . . ?
C12 C11 C4' 110.17(13) . . ?
C12 C11 C13 108.43(14) . . ?
C7 C11 C4' 116.26(13) . . ?
C7 C11 C13 110.58(13) . . ?
C13 C11 C4' 110.12(14) . . ?
O3 C7 C8 102.55(13) . . ?
O3 C7 C11 109.50(13) . . ?
O3 C7 C6 109.77(13) . . ?
C11 C7 C8 104.32(13) . . ?
C11 C7 C6 117.72(14) . . ?
C6 C7 C8 111.82(14) . . ?
C5' C4' C3' 108.22(14) . . ?
C5' C4' C11 113.68(14) . . ?
C5' C4' H4' 107.5 . . ?
C3' C4' C11 112.23(14) . . ?
C3' C4' H4' 107.5 . . ?
C11 C4' H4' 107.5 . . ?
C6 C5 C1 117.06(15) . . ?
C4 C5 C6 129.54(17) . . ?
C4 C5 C1 113.31(16) . . ?
C11 C13 H13A 109.2 . . ?
C11 C13 H13B 109.2 . . ?
H13A C13 H13B 107.9 . . ?
C1' C13 C11 111.97(15) . . ?
C1' C13 H13A 109.2 . . ?
C1' C13 H13B 109.2 . . ?
C7 C6 H6A 110.0 . . ?
C7 C6 H6B 110.0 . . ?
C5 C6 C7 108.45(14) . . ?
C5 C6 H6A 110.0 . . ?
C5 C6 H6B 110.0 . . ?
H6A C6 H6B 108.4 . . ?
O1 C3 C4 126.17(19) . . ?
O1 C3 C2 125.31(18) . . ?
C4 C3 C2 108.52(16) . . ?
O5 C7' C6' 107.07(15) . . ?
O5 C7' C9' 110.11(15) . . ?
O5 C7' C8' 106.46(15) . . ?
C6' C7' C9' 112.10(15) . . ?
C6' C7' C8' 110.44(15) . . ?
C9' C7' C8' 110.44(17) . . ?
O3 C10 C9 103.23(14) . . ?
O3 C10 C1 105.88(14) . . ?
O3 C10 C15 108.00(15) . . ?
C9 C10 C1 111.96(15) . . ?
C15 C10 C9 114.96(17) . . ?
C15 C10 C1 111.95(16) . . ?
C8 C9 C10 104.31(14) . . ?
C8 C9 H9A 110.9 . . ?
C8 C9 H9B 110.9 . . ?
C10 C9 H9A 110.9 . . ?
C10 C9 H9B 110.9 . . ?
H9A C9 H9B 108.9 . . ?
C5 C4 C3 108.70(17) . . ?
C5 C4 C14 129.73(17) . . ?
C3 C4 C14 121.56(16) . . ?
C13 C1' H1'A 109.3 . . ?
C13 C1' H1'B 109.3 . . ?
H1'A C1' H1'B 108.0 . . ?
C2' C1' C13 111.48(15) . . ?
C2' C1' H1'A 109.3 . . ?
C2' C1' H1'B 109.3 . . ?
C4 C14 H14A 109.5 . . ?
C4 C14 H14B 109.5 . . ?
C4 C14 H14C 109.5 . . ?
H14A C14 H14B 109.5 . . ?
H14A C14 H14C 109.5 . . ?
H14B C14 H14C 109.5 . . ?
C3' C2' C1' 124.43(17) . . ?
C3' C2' H2' 117.8 . . ?
C1' C2' H2' 117.8 . . ?
C5 C1 C10 109.69(14) . . ?
C5 C1 H1 108.4 . . ?
C5 C1 C2 103.79(15) . . ?
C10 C1 H1 108.4 . . ?
C2 C1 C10 117.86(16) . . ?
C2 C1 H1 108.4 . . ?
C3' C10' H10A 109.5 . . ?
C3' C10' H10B 109.5 . . ?
C3' C10' H10C 109.5 . . ?
H10A C10' H10B 109.5 . . ?
H10A C10' H10C 109.5 . . ?
H10B C10' H10C 109.5 . . ?
C7' C9' H9'A 109.5 . . ?
C7' C9' H9'B 109.5 . . ?
C7' C9' H9'C 109.5 . . ?
H9'A C9' H9'B 109.5 . . ?
H9'A C9' H9'C 109.5 . . ?
H9'B C9' H9'C 109.5 . . ?
C3 C2 C1 104.38(16) . . ?
C3 C2 H2A 110.9 . . ?
C3 C2 H2B 110.9 . . ?
C1 C2 H2A 110.9 . . ?
C1 C2 H2B 110.9 . . ?
H2A C2 H2B 108.9 . . ?
C7' C8' H8'A 109.5 . . ?
C7' C8' H8'B 109.5 . . ?
C7' C8' H8'C 109.5 . . ?
H8'A C8' H8'B 109.5 . . ?
H8'A C8' H8'C 109.5 . . ?
H8'B C8' H8'C 109.5 . . ?
C10 C15 H15A 109.5 . . ?
C10 C15 H15B 109.5 . . ?
C10 C15 H15C 109.5 . . ?
H15A C15 H15B 109.5 . . ?
H15A C15 H15C 109.5 . . ?
H15B C15 H15C 109.5 . . ?

loop_
_geom_bond_atom_site_label_1
_geom_bond_atom_site_label_2
_geom_bond_distance
_geom_bond_site_symmetry_2
_geom_bond_publ_flag
O3 C7 1.439(2) . ?
O3 C10 1.451(2) . ?
O4 C12 1.200(2) . ?
O2 C12 1.352(2) . ?
O2 C8 1.454(2) . ?
O5 H5 0.8400 . ?
O5 C7' 1.442(2) . ?
O1 C3 1.221(2) . ?
C12 C11 1.536(2) . ?
C5' H5' 0.9500 . ?
C5' C6' 1.322(2) . ?
C5' C4' 1.515(2) . ?
C6' H6' 0.9500 . ?
C6' C7' 1.513(3) . ?
C3' C4' 1.527(2) . ?
C3' C2' 1.325(3) . ?
C3' C10' 1.506(3) . ?
C8 H8 1.0000 . ?
C8 C7 1.538(2) . ?
C8 C9 1.527(3) . ?
C11 C7 1.536(2) . ?
C11 C4' 1.552(2) . ?
C11 C13 1.544(2) . ?
C7 C6 1.538(2) . ?
C4' H4' 1.0000 . ?
C5 C6 1.495(2) . ?
C5 C4 1.344(2) . ?
C5 C1 1.511(3) . ?
C13 H13A 0.9900 . ?
C13 H13B 0.9900 . ?
C13 C1' 1.527(2) . ?
C6 H6A 0.9900 . ?
C6 H6B 0.9900 . ?
C3 C4 1.470(3) . ?
C3 C2 1.519(3) . ?
C7' C9' 1.518(3) . ?
C7' C8' 1.523(3) . ?
C10 C9 1.535(3) . ?
C10 C1 1.542(3) . ?
C10 C15 1.513(3) . ?
C9 H9A 0.9900 . ?
C9 H9B 0.9900 . ?
C4 C14 1.494(3) . ?
C1' H1'A 0.9900 . ?
C1' H1'B 0.9900 . ?
C1' C2' 1.497(3) . ?
C14 H14A 0.9800 . ?
C14 H14B 0.9800 . ?
C14 H14C 0.9800 . ?
C2' H2' 0.9500 . ?
C1 H1 1.0000 . ?
C1 C2 1.535(2) . ?
C10' H10A 0.9800 . ?
C10' H10B 0.9800 . ?
C10' H10C 0.9800 . ?
C9' H9'A 0.9800 . ?
C9' H9'B 0.9800 . ?
C9' H9'C 0.9800 . ?
C2 H2A 0.9900 . ?
C2 H2B 0.9900 . ?
C8' H8'A 0.9800 . ?
C8' H8'B 0.9800 . ?
C8' H8'C 0.9800 . ?
C15 H15A 0.9800 . ?
C15 H15B 0.9800 . ?
C15 H15C 0.9800 . ?
